data_2020382
loop_
_publ_author_name
'Duhlev, R.'
'Brown, I.D.'

_publ_section_title
;
 Structure of calcium manganese(II) tetrabromide octahydrate
;
_journal_name_full 'Acta Crystallographica C (39,1983-)'
_journal_page_first 538
_journal_page_last 541
_journal_volume 46
_journal_year 1990
_chemical_formula_sum 'Br4 Ca H16 Mn O8'
_chemical_name_systematic 'Ca (Mn Br4) (H2 O)8'
_space_group_IT_number 12
_symmetry_space_group_name_Hall '-C 2y'
_symmetry_space_group_name_H-M 'C 1 2/m 1'
_cell_angle_alpha 90
_cell_angle_beta 112.96
_cell_angle_gamma 90
_cell_formula_units_Z 2
_cell_length_a 9.062
_cell_length_b 9.582
_cell_length_c 9.405
_cell_volume 751.958
_citation_journal_id_ASTM ACSCEE
_cod_data_source_file Duhlev_ACSCEE_1990_1411.cif
_cod_data_source_block H16Br4Ca1Mn1O8
_cod_original_cell_volume 751.9581
_cod_original_formula_sum 'H16 Br4 Ca1 Mn1 O8'
_cod_database_code 2020382

loop_
_symmetry_equiv_pos_as_xyz
x,y,z
-x,y,-z
-x,-y,-z
x,-y,z
x+1/2,y+1/2,z
-x+1/2,y+1/2,-z
-x+1/2,-y+1/2,-z
x+1/2,-y+1/2,z

loop_
_atom_site_label
_atom_site_type_symbol
_atom_site_fract_x
_atom_site_fract_y
_atom_site_fract_z
_atom_site_occupancy
_atom_site_U_iso_or_equiv
Br1 Br-1 0.02607 0.5 0.79736 1 0.0
Ca1 Ca+2 0.39433 0.5 0.93285 0.5 0.0
H5 H+1 0.6 0.21 0.14 0.5 0.0
H3 H+1 0.21 0.78 0.71 0.5 0.0
O4 O-2 0.5877 0.3375 0.1172 0.5 0.0
H4 H+1 0.7 0.38 0.14 0.5 0.0
H2 H+1 0.39 0.8 0.83 0.5 0.0
O3 O-2 0.32 0.7285 0.8295 0.5 0.0
O5 O-2 0.6202 0.5 0.8422 0.5 0.0
Br2 Br-1 0 0.21889 0.5 1 0.0
H1 H+1 0.3 0.58 0.56 1 0.0
O1 O-2 0.2606 0.5 0.5851 1 0.0
O2 O-2 0.299 0.5 0.1275 0.5 0.0
Mn1 Mn+2 0 0.5 0.5 1 0.0
